data_7063673
loop_
_publ_author_name
'Ershova, Irina V.'
'Baryshnikova, Svetlana V.'
'Arsenyev, Maxim V.'
'Belikov, Alexey A.'
'Yakushev, Ilya A.'
'Dorovatovskii, Pavel V.'
'Ilichev, Vasily A.'
'Ketkov, Sergey Yu.'
'Piskunov, Alexandr V.'

_publ_section_title
;
 Luminescent indium complexes with ONN-donor Schiff bases: syntheses,
 structures, and DFT investigations
;
_journal_issue 12
_journal_name_full 'New Journal of Chemistry'
_journal_page_first 4933
_journal_page_last 4942
_journal_paper_doi 10.1039/D4NJ04755A
_journal_volume 49
_journal_year 2025
_chemical_formula_moiety 'C30 H34 In2 N4 O2'
_chemical_formula_sum 'C30 H34 In2 N4 O2'
_chemical_formula_weight 712.25
_space_group_crystal_system monoclinic
_space_group_IT_number 14
_space_group_name_Hall '-P 2yn'
_space_group_name_H-M_alt 'P 1 21/n 1'
_atom_sites_solution_hydrogens geom
_atom_sites_solution_primary direct
_audit_creation_method SHELXL-2016/6
_audit_update_record
;
2024-06-10 deposited with the CCDC.	2025-02-18 downloaded from the CCDC.
;
_cell_angle_alpha 90
_cell_angle_beta 102.362(2)
_cell_angle_gamma 90
_cell_formula_units_Z 2
_cell_length_a 8.6219(5)
_cell_length_b 17.4483(11)
_cell_length_c 9.7888(6)
_cell_measurement_reflns_used 7086
_cell_measurement_temperature 100(2)
_cell_measurement_theta_max 30.42
_cell_measurement_theta_min 2.33
_cell_volume 1438.46(15)
_computing_cell_refinement 'Bruker SAINT'
_computing_data_collection 'Bruker APEX3'
_computing_data_reduction 'Bruker SAINT'
_computing_publication_material 'Bruker SHELXTL'
_computing_structure_refinement 'SHELXL-2016/6 (Sheldrick, 2016)'
_computing_structure_solution 'SHERLXT-2014/5 (Sheldrick, 2014)'
_diffrn_ambient_temperature 100(2)
_diffrn_measured_fraction_theta_full 1.000
_diffrn_measured_fraction_theta_max 0.998
_diffrn_measurement_device_type 'Bruker APEX-II CCD'
_diffrn_measurement_method \w
_diffrn_radiation_type MoK\a
_diffrn_radiation_wavelength 0.71073
_diffrn_reflns_av_R_equivalents 0.0563
_diffrn_reflns_av_unetI/netI 0.0503
_diffrn_reflns_Laue_measured_fraction_full 1.000
_diffrn_reflns_Laue_measured_fraction_max 0.998
_diffrn_reflns_limit_h_max 12
_diffrn_reflns_limit_h_min -12
_diffrn_reflns_limit_k_max 24
_diffrn_reflns_limit_k_min -24
_diffrn_reflns_limit_l_max 13
_diffrn_reflns_limit_l_min -11
_diffrn_reflns_number 21821
_diffrn_reflns_point_group_measured_fraction_full 1.000
_diffrn_reflns_point_group_measured_fraction_max 0.998
_diffrn_reflns_theta_full 25.242
_diffrn_reflns_theta_max 30.532
_diffrn_reflns_theta_min 2.335
_diffrn_source 'fine-focus sealed tube'
_exptl_absorpt_coefficient_mu 1.636
_exptl_absorpt_correction_T_max 0.7461
_exptl_absorpt_correction_T_min 0.6225
_exptl_absorpt_correction_type multi-scan
_exptl_absorpt_process_details
;
 SADABS 2016/2: Krause, L., Herbst-Irmer, R., Sheldrick G.M. & Stalke D.,
 J. Appl. Cryst. 48 (2015) 3-10
;
_exptl_crystal_colour red
_exptl_crystal_density_diffrn 1.644
_exptl_crystal_density_meas ?
_exptl_crystal_description prism
_exptl_crystal_F_000 712
_exptl_crystal_size_max 0.150
_exptl_crystal_size_mid 0.140
_exptl_crystal_size_min 0.120
_refine_diff_density_max 0.618
_refine_diff_density_min -0.676
_refine_diff_density_rms 0.119
_refine_ls_extinction_method none
_refine_ls_goodness_of_fit_ref 1.038
_refine_ls_hydrogen_treatment constr
_refine_ls_matrix_type full
_refine_ls_number_parameters 175
_refine_ls_number_reflns 4391
_refine_ls_number_restraints 0
_refine_ls_restrained_S_all 1.038
_refine_ls_R_factor_all 0.0515
_refine_ls_R_factor_gt 0.0332
_refine_ls_shift/su_max 0.001
_refine_ls_shift/su_mean 0.000
_refine_ls_structure_factor_coef Fsqd
_refine_ls_weighting_details 'w=1/[\s^2^(Fo^2^)+(0.0189P)^2^+0.6041P] where P=(Fo^2^+2Fc^2^)/3'
_refine_ls_weighting_scheme calc
_refine_ls_wR_factor_gt 0.0571
_refine_ls_wR_factor_ref 0.0635
_reflns_Friedel_coverage 0.000
_reflns_number_gt 3456
_reflns_number_total 4391
_reflns_threshold_expression 'I > 2\s(I)'
_cod_data_source_file d4nj04755a2.cif
_cod_data_source_block 23ersh12
_cod_depositor_comments
;
The following automatic conversions were performed:

data item '_exptl_crystal_density_meas' value 'not measured' was
changed to '?' -- the value is perceived as not measured.

Automatic conversion script
Id: cif_fix_values 8170 2020-07-09 18:12:32Z antanas 

 Adding full bibliography for 7063671--7063674.cif.
;
_cod_original_sg_symbol_H-M 'P 21/n'
_cod_database_code 7063673
_shelx_shelxl_version_number 2016/6
_shelx_space_group_comment
;
The symmetry employed for this shelxl refinement is uniquely defined
by the following loop, which should always be used as a source of
symmetry information in preference to the above space-group names.
They are only intended as comments.
;
_shelx_estimated_absorpt_t_min 0.791
_shelx_estimated_absorpt_t_max 0.828

loop_
_space_group_symop_operation_xyz
'x, y, z'
'-x+1/2, y+1/2, -z+1/2'
'-x, -y, -z'
'x-1/2, -y-1/2, z-1/2'

loop_
_atom_site_label
_atom_site_type_symbol
_atom_site_fract_x
_atom_site_fract_y
_atom_site_fract_z
_atom_site_U_iso_or_equiv
_atom_site_adp_type
_atom_site_occupancy
_atom_site_site_symmetry_order
_atom_site_calc_flag
_atom_site_refinement_flags_posn
_atom_site_refinement_flags_adp
_atom_site_refinement_flags_occupancy
_atom_site_disorder_assembly
_atom_site_disorder_group
In1 In 0.69471(2) 0.54160(2) 0.61142(2) 0.01678(6) Uani 1 1 d . . . . .
O1 O 0.4403(2) 0.56588(9) 0.53898(19) 0.0200(4) Uani 1 1 d . . . . .
N1 N 0.6477(2) 0.67325(11) 0.6608(2) 0.0150(4) Uani 1 1 d . . . . .
N2 N 0.9457(3) 0.61752(12) 0.7634(2) 0.0212(5) Uani 1 1 d . . . . .
C1 C 0.8022(3) 0.56610(15) 0.4377(3) 0.0232(6) Uani 1 1 d . . . . .
H1A H 0.865089 0.613194 0.456560 0.035 Uiso 1 1 calc R U . . .
H1B H 0.719154 0.572828 0.352976 0.035 Uiso 1 1 calc R U . . .
H1C H 0.871434 0.523463 0.424347 0.035 Uiso 1 1 calc R U . . .
C2 C 0.7020(4) 0.46855(15) 0.7898(3) 0.0282(6) Uani 1 1 d . . . . .
H2A H 0.678436 0.415703 0.758199 0.042 Uiso 1 1 calc R U . . .
H2B H 0.622988 0.485909 0.841509 0.042 Uiso 1 1 calc R U . . .
H2C H 0.808040 0.470776 0.850884 0.042 Uiso 1 1 calc R U . . .
C3 C 0.4889(3) 0.69596(13) 0.6084(3) 0.0155(5) Uani 1 1 d . . . . .
C4 C 0.4320(3) 0.77095(13) 0.6124(3) 0.0167(5) Uani 1 1 d . . . . .
H4 H 0.502140 0.810066 0.655952 0.020 Uiso 1 1 calc R U . . .
C5 C 0.2754(3) 0.78918(14) 0.5540(3) 0.0191(5) Uani 1 1 d . . . . .
C6 C 0.1743(3) 0.72945(14) 0.4955(3) 0.0199(5) Uani 1 1 d . . . . .
H6 H 0.065868 0.740519 0.456902 0.024 Uiso 1 1 calc R U . . .
C7 C 0.2271(3) 0.65523(14) 0.4921(3) 0.0192(5) Uani 1 1 d . . . . .
H7 H 0.154579 0.616227 0.452067 0.023 Uiso 1 1 calc R U . . .
C8 C 0.3869(3) 0.63617(13) 0.5471(3) 0.0164(5) Uani 1 1 d . . . . .
C9 C 0.2141(3) 0.87013(15) 0.5503(3) 0.0264(6) Uani 1 1 d . . . . .
H9A H 0.185060 0.887783 0.453119 0.040 Uiso 1 1 calc R U . . .
H9B H 0.296803 0.903539 0.603403 0.040 Uiso 1 1 calc R U . . .
H9C H 0.120387 0.871739 0.591966 0.040 Uiso 1 1 calc R U . . .
C10 C 0.7607(3) 0.72076(14) 0.7048(3) 0.0170(5) Uani 1 1 d . . . . .
H10 H 0.738895 0.774174 0.702076 0.020 Uiso 1 1 calc R U . . .
C11 C 0.9231(3) 0.69378(14) 0.7591(3) 0.0172(5) Uani 1 1 d . . . . .
C12 C 1.0457(3) 0.74572(15) 0.8041(3) 0.0207(5) Uani 1 1 d . . . . .
H12 H 1.025851 0.799318 0.798944 0.025 Uiso 1 1 calc R U . . .
C13 C 1.1970(3) 0.71791(16) 0.8564(3) 0.0244(6) Uani 1 1 d . . . . .
H13 H 1.282993 0.752095 0.888047 0.029 Uiso 1 1 calc R U . . .
C14 C 1.2209(3) 0.63999(17) 0.8618(3) 0.0279(6) Uani 1 1 d . . . . .
H14 H 1.323574 0.619346 0.897346 0.033 Uiso 1 1 calc R U . . .
C15 C 1.0923(3) 0.59204(16) 0.8144(3) 0.0271(6) Uani 1 1 d . . . . .
H15 H 1.109692 0.538246 0.818514 0.033 Uiso 1 1 calc R U . . .

loop_
_atom_site_aniso_label
_atom_site_aniso_U_11
_atom_site_aniso_U_22
_atom_site_aniso_U_33
_atom_site_aniso_U_23
_atom_site_aniso_U_13
_atom_site_aniso_U_12
In1 0.01615(8) 0.01480(8) 0.01872(10) 0.00019(7) 0.00223(7) 0.00013(7)
O1 0.0173(8) 0.0132(8) 0.0284(10) -0.0047(7) 0.0024(8) -0.0003(7)
N1 0.0166(10) 0.0154(10) 0.0133(10) -0.0001(8) 0.0038(8) -0.0015(8)
N2 0.0215(11) 0.0194(11) 0.0203(12) -0.0007(9) -0.0011(9) -0.0009(9)
C1 0.0217(13) 0.0237(13) 0.0254(14) 0.0018(11) 0.0081(12) -0.0023(11)
C2 0.0415(17) 0.0193(14) 0.0233(15) 0.0024(11) 0.0060(13) -0.0053(12)
C3 0.0169(11) 0.0162(11) 0.0139(12) 0.0005(9) 0.0044(10) 0.0002(9)
C4 0.0204(12) 0.0149(11) 0.0156(12) -0.0008(9) 0.0054(10) -0.0020(9)
C5 0.0237(13) 0.0183(12) 0.0168(13) 0.0009(10) 0.0078(11) 0.0043(10)
C6 0.0164(12) 0.0255(13) 0.0182(13) -0.0006(10) 0.0044(10) 0.0026(10)
C7 0.0166(12) 0.0218(12) 0.0194(14) -0.0027(10) 0.0040(10) -0.0023(10)
C8 0.0167(11) 0.0162(11) 0.0173(13) -0.0003(9) 0.0061(10) -0.0008(9)
C9 0.0307(15) 0.0204(13) 0.0277(15) -0.0012(11) 0.0047(12) 0.0056(12)
C10 0.0186(12) 0.0149(11) 0.0181(13) -0.0027(9) 0.0053(10) -0.0011(9)
C11 0.0180(12) 0.0197(12) 0.0139(12) -0.0024(9) 0.0033(10) -0.0039(10)
C12 0.0219(13) 0.0240(13) 0.0173(13) -0.0036(10) 0.0066(11) -0.0072(10)
C13 0.0176(12) 0.0367(16) 0.0180(14) -0.0044(12) 0.0017(11) -0.0099(12)
C14 0.0182(13) 0.0400(17) 0.0233(15) -0.0004(12) -0.0006(12) 0.0013(12)
C15 0.0233(13) 0.0275(14) 0.0274(16) 0.0028(12) -0.0015(12) 0.0035(12)

loop_
_atom_type_symbol
_atom_type_description
_atom_type_scat_dispersion_real
_atom_type_scat_dispersion_imag
_atom_type_scat_source
C C 0.0033 0.0016 'International Tables Vol C Tables 4.2.6.8 and 6.1.1.4'
H H 0.0000 0.0000 'International Tables Vol C Tables 4.2.6.8 and 6.1.1.4'
In In -0.7276 1.3100 'International Tables Vol C Tables 4.2.6.8 and 6.1.1.4'
N N 0.0061 0.0033 'International Tables Vol C Tables 4.2.6.8 and 6.1.1.4'
O O 0.0106 0.0060 'International Tables Vol C Tables 4.2.6.8 and 6.1.1.4'

loop_
_geom_angle_atom_site_label_1
_geom_angle_atom_site_label_2
_geom_angle_atom_site_label_3
_geom_angle
_geom_angle_site_symmetry_1
_geom_angle_site_symmetry_3
_geom_angle_publ_flag
C1 In1 C2 144.89(11) . . ?
C1 In1 O1 106.04(9) . . ?
C2 In1 O1 103.30(10) . . ?
C1 In1 N1 95.11(9) . . ?
C2 In1 N1 112.36(9) . . ?
O1 In1 N1 71.37(6) . . ?
C1 In1 O1 84.78(8) . 3_666 ?
C2 In1 O1 87.87(9) . 3_666 ?
O1 In1 O1 69.47(7) . 3_666 ?
N1 In1 O1 139.11(6) . 3_666 ?
C1 In1 N2 84.69(9) . . ?
C2 In1 N2 87.86(9) . . ?
O1 In1 N2 135.33(6) . . ?
N1 In1 N2 64.45(7) . . ?
O1 In1 N2 155.07(6) 3_666 . ?
C8 O1 In1 119.82(15) . . ?
C8 O1 In1 127.30(15) . 3_666 ?
In1 O1 In1 110.53(7) . 3_666 ?
C10 N1 C3 123.3(2) . . ?
C10 N1 In1 122.55(16) . . ?
C3 N1 In1 112.81(14) . . ?
C15 N2 C11 117.5(2) . . ?
C15 N2 In1 128.89(18) . . ?
C11 N2 In1 112.04(15) . . ?
In1 C1 H1A 109.5 . . ?
In1 C1 H1B 109.5 . . ?
H1A C1 H1B 109.5 . . ?
In1 C1 H1C 109.5 . . ?
H1A C1 H1C 109.5 . . ?
H1B C1 H1C 109.5 . . ?
In1 C2 H2A 109.5 . . ?
In1 C2 H2B 109.5 . . ?
H2A C2 H2B 109.5 . . ?
In1 C2 H2C 109.5 . . ?
H2A C2 H2C 109.5 . . ?
H2B C2 H2C 109.5 . . ?
C4 C3 N1 124.8(2) . . ?
C4 C3 C8 120.8(2) . . ?
N1 C3 C8 114.5(2) . . ?
C5 C4 C3 121.3(2) . . ?
C5 C4 H4 119.4 . . ?
C3 C4 H4 119.4 . . ?
C4 C5 C6 117.7(2) . . ?
C4 C5 C9 122.1(2) . . ?
C6 C5 C9 120.3(2) . . ?
C7 C6 C5 122.0(2) . . ?
C7 C6 H6 119.0 . . ?
C5 C6 H6 119.0 . . ?
C6 C7 C8 121.0(2) . . ?
C6 C7 H7 119.5 . . ?
C8 C7 H7 119.5 . . ?
O1 C8 C7 121.5(2) . . ?
O1 C8 C3 121.3(2) . . ?
C7 C8 C3 117.2(2) . . ?
C5 C9 H9A 109.5 . . ?
C5 C9 H9B 109.5 . . ?
H9A C9 H9B 109.5 . . ?
C5 C9 H9C 109.5 . . ?
H9A C9 H9C 109.5 . . ?
H9B C9 H9C 109.5 . . ?
N1 C10 C11 120.8(2) . . ?
N1 C10 H10 119.6 . . ?
C11 C10 H10 119.6 . . ?
N2 C11 C12 122.7(2) . . ?
N2 C11 C10 116.8(2) . . ?
C12 C11 C10 120.5(2) . . ?
C13 C12 C11 118.8(2) . . ?
C13 C12 H12 120.6 . . ?
C11 C12 H12 120.6 . . ?
C14 C13 C12 118.9(2) . . ?
C14 C13 H13 120.6 . . ?
C12 C13 H13 120.6 . . ?
C13 C14 C15 118.8(3) . . ?
C13 C14 H14 120.6 . . ?
C15 C14 H14 120.6 . . ?
N2 C15 C14 123.4(3) . . ?
N2 C15 H15 118.3 . . ?
C14 C15 H15 118.3 . . ?

loop_
_geom_bond_atom_site_label_1
_geom_bond_atom_site_label_2
_geom_bond_distance
_geom_bond_site_symmetry_2
_geom_bond_publ_flag
In1 C1 2.146(3) . ?
In1 C2 2.152(3) . ?
In1 O1 2.1969(17) . ?
In1 N1 2.400(2) . ?
In1 O1 2.5112(17) 3_666 ?
In1 N2 2.697(2) . ?
O1 C8 1.318(3) . ?
N1 C10 1.281(3) . ?
N1 C3 1.412(3) . ?
N2 C15 1.332(3) . ?
N2 C11 1.344(3) . ?
C1 H1A 0.9800 . ?
C1 H1B 0.9800 . ?
C1 H1C 0.9800 . ?
C2 H2A 0.9800 . ?
C2 H2B 0.9800 . ?
C2 H2C 0.9800 . ?
C3 C4 1.401(3) . ?
C3 C8 1.413(3) . ?
C4 C5 1.386(3) . ?
C4 H4 0.9500 . ?
C5 C6 1.400(4) . ?
C5 C9 1.506(3) . ?
C6 C7 1.375(3) . ?
C6 H6 0.9500 . ?
C7 C8 1.408(3) . ?
C7 H7 0.9500 . ?
C9 H9A 0.9800 . ?
C9 H9B 0.9800 . ?
C9 H9C 0.9800 . ?
C10 C11 1.465(3) . ?
C10 H10 0.9500 . ?
C11 C12 1.390(3) . ?
C12 C13 1.384(4) . ?
C12 H12 0.9500 . ?
C13 C14 1.374(4) . ?
C13 H13 0.9500 . ?
C14 C15 1.387(4) . ?
C14 H14 0.9500 . ?
C15 H15 0.9500 . ?

loop_
_geom_torsion_atom_site_label_1
_geom_torsion_atom_site_label_2
_geom_torsion_atom_site_label_3
_geom_torsion_atom_site_label_4
_geom_torsion
_geom_torsion_site_symmetry_1
_geom_torsion_site_symmetry_2
_geom_torsion_site_symmetry_3
_geom_torsion_site_symmetry_4
_geom_torsion_publ_flag
C10 N1 C3 C4 -7.5(4) . . . . ?
In1 N1 C3 C4 -174.5(2) . . . . ?
C10 N1 C3 C8 171.4(2) . . . . ?
In1 N1 C3 C8 4.5(3) . . . . ?
N1 C3 C4 C5 177.6(2) . . . . ?
C8 C3 C4 C5 -1.4(4) . . . . ?
C3 C4 C5 C6 2.4(4) . . . . ?
C3 C4 C5 C9 -176.7(2) . . . . ?
C4 C5 C6 C7 -1.5(4) . . . . ?
C9 C5 C6 C7 177.6(3) . . . . ?
C5 C6 C7 C8 -0.4(4) . . . . ?
In1 O1 C8 C7 175.09(19) . . . . ?
In1 O1 C8 C7 14.2(3) 3_666 . . . ?
In1 O1 C8 C3 -3.3(3) . . . . ?
In1 O1 C8 C3 -164.24(17) 3_666 . . . ?
C6 C7 C8 O1 -177.0(2) . . . . ?
C6 C7 C8 C3 1.5(4) . . . . ?
C4 C3 C8 O1 177.9(2) . . . . ?
N1 C3 C8 O1 -1.2(3) . . . . ?
C4 C3 C8 C7 -0.6(4) . . . . ?
N1 C3 C8 C7 -179.6(2) . . . . ?
C3 N1 C10 C11 179.5(2) . . . . ?
In1 N1 C10 C11 -14.8(3) . . . . ?
C15 N2 C11 C12 0.6(4) . . . . ?
In1 N2 C11 C12 -166.3(2) . . . . ?
C15 N2 C11 C10 -179.1(2) . . . . ?
In1 N2 C11 C10 14.0(3) . . . . ?
N1 C10 C11 N2 -1.6(4) . . . . ?
N1 C10 C11 C12 178.7(2) . . . . ?
N2 C11 C12 C13 -0.5(4) . . . . ?
C10 C11 C12 C13 179.2(2) . . . . ?
C11 C12 C13 C14 0.1(4) . . . . ?
C12 C13 C14 C15 0.1(4) . . . . ?
C11 N2 C15 C14 -0.4(4) . . . . ?
In1 N2 C15 C14 164.0(2) . . . . ?
C13 C14 C15 N2 0.0(5) . . . . ?
